data_4088813
loop_
_publ_author_name
'Lau, Ka-Cheong'
'Jordan, Richard F.'

_publ_section_title
;
 Reactivity of (Pyridine-Diimine)Fe Alkyl Complexes with Carbon Dioxide
;
_journal_issue 21
_journal_name_full Organometallics
_journal_page_first 3658
_journal_paper_doi 10.1021/acs.organomet.6b00470
_journal_volume 35
_journal_year 2016
_chemical_formula_moiety 'C35 H46 Fe N3 O2, C24 H20 B'
_chemical_formula_sum 'C59 H66 B Fe N3 O2'
_chemical_formula_weight 915.80
_space_group_crystal_system monoclinic
_space_group_IT_number 14
_space_group_name_Hall '-P 2ybc'
_space_group_name_H-M_alt 'P 1 21/c 1'
_atom_sites_solution_hydrogens geom
_atom_sites_solution_primary
;
dual-space method as implemented in SHELXT 2014/5 (Sheldrick, 2014)
;
_atom_sites_solution_secondary difmap
_audit_creation_method SHELXL-2014/7
_cell_angle_alpha 90
_cell_angle_beta 96.473(2)
_cell_angle_gamma 90
_cell_formula_units_Z 4
_cell_length_a 12.5740(8)
_cell_length_b 12.6375(8)
_cell_length_c 31.6380(19)
_cell_measurement_reflns_used 9981
_cell_measurement_temperature 100(2)
_cell_measurement_theta_max 22.91
_cell_measurement_theta_min 2.29
_cell_volume 4995.4(5)
_computing_cell_refinement 'SAINT V.8.27 (Bruker AXS Inc., 2012)'
_computing_data_collection 'APEX2 v.2014.9-0 (Bruker AXS Inc., 2014)'
_computing_data_reduction 'SAINT V.8.27 (Bruker AXS Inc., 2012)'
_computing_molecular_graphics
;
Ortep-3 for Windows: L. J. Farrugia, J. Appl. Cryst (1997), 30, 565

Mercury: visualization and analysis of crystal structures
C. F. Macrae, P. R. Edgington, P. McCabe, E. Pidcock, G. P. Shields, 
R. Taylor, M. Towler and J. van de Streek, J. Appl. Cryst., 39, 453-457, 2006 
;
_computing_publication_material 'APEX2 v.2014.9-0 (Bruker AXS Inc., 2014)'
_computing_structure_refinement 'SHELXL-2014/7 (Sheldrick, 2014)'
_computing_structure_solution 'SHELXT 2014/5 (Sheldrick, 2014)'
_diffrn_ambient_temperature 100(2)
_diffrn_detector_area_resol_mean 10.4167
_diffrn_measured_fraction_theta_full 0.954
_diffrn_measured_fraction_theta_max 0.954
_diffrn_measurement_device_type 'Bruker D8 Venture PHOTON 100 CMOS'
_diffrn_measurement_method 'omega and phi scans'
_diffrn_radiation_monochromator mirrors
_diffrn_radiation_source 'INCOATEC ImuS micro-focus source'
_diffrn_radiation_type MoK\a
_diffrn_radiation_wavelength 0.71073
_diffrn_reflns_av_R_equivalents 0.0568
_diffrn_reflns_av_unetI/netI 0.0487
_diffrn_reflns_Laue_measured_fraction_full 0.954
_diffrn_reflns_Laue_measured_fraction_max 0.954
_diffrn_reflns_limit_h_max 14
_diffrn_reflns_limit_h_min -14
_diffrn_reflns_limit_k_max 15
_diffrn_reflns_limit_k_min -14
_diffrn_reflns_limit_l_max 36
_diffrn_reflns_limit_l_min -37
_diffrn_reflns_number 102011
_diffrn_reflns_point_group_measured_fraction_full 0.954
_diffrn_reflns_point_group_measured_fraction_max 0.954
_diffrn_reflns_theta_full 25.076
_diffrn_reflns_theta_max 25.076
_diffrn_reflns_theta_min 2.068
_exptl_absorpt_coefficient_mu 0.348
_exptl_absorpt_correction_T_max 0.745
_exptl_absorpt_correction_T_min 0.685
_exptl_absorpt_correction_type multi-scan
_exptl_absorpt_process_details
;
SADABS (version 2012/4) as implemented in APEX2, version 2014.9-0, Bruker AXS
;
_exptl_crystal_colour 'dark red'
_exptl_crystal_density_diffrn 1.218
_exptl_crystal_description block
_exptl_crystal_F_000 1952
_exptl_crystal_size_max 0.320
_exptl_crystal_size_mid 0.140
_exptl_crystal_size_min 0.120
_refine_diff_density_max 0.402
_refine_diff_density_min -0.312
_refine_diff_density_rms 0.053
_refine_ls_extinction_method none
_refine_ls_goodness_of_fit_ref 1.073
_refine_ls_hydrogen_treatment constr
_refine_ls_matrix_type full
_refine_ls_number_parameters 606
_refine_ls_number_reflns 8454
_refine_ls_number_restraints 0
_refine_ls_restrained_S_all 1.073
_refine_ls_R_factor_all 0.0847
_refine_ls_R_factor_gt 0.0530
_refine_ls_shift/su_max 0.002
_refine_ls_shift/su_mean 0.000
_refine_ls_structure_factor_coef Fsqd
_refine_ls_weighting_details 'w=1/[\s^2^(Fo^2^)+(0.0287P)^2^+6.5485P] where P=(Fo^2^+2Fc^2^)/3'
_refine_ls_weighting_scheme calc
_refine_ls_wR_factor_gt 0.0995
_refine_ls_wR_factor_ref 0.1084
_reflns_Friedel_coverage 0.000
_reflns_number_gt 6436
_reflns_number_total 8454
_reflns_threshold_expression 'I > 2\s(I)'
_cod_data_source_file om6b00470_si_002.cif
_cod_data_source_block '[(PDI)FeOAc][BPh4]'
_cod_original_sg_symbol_H-M 'P 21/c'
_cod_database_code 4088813
_shelx_shelxl_version_number 2014/7
_shelx_space_group_comment
;
The symmetry employed for this shelxl refinement is uniquely defined
by the following loop, which should always be used as a source of
symmetry information in preference to the above space-group names.
They are only intended as comments.
;
_shelx_estimated_absorpt_t_min 0.897
_shelx_estimated_absorpt_t_max 0.959

loop_
_space_group_symop_operation_xyz
'x, y, z'
'-x, y+1/2, -z+1/2'
'-x, -y, -z'
'x, -y-1/2, z-1/2'

loop_
_atom_site_label
_atom_site_type_symbol
_atom_site_fract_x
_atom_site_fract_y
_atom_site_fract_z
_atom_site_U_iso_or_equiv
_atom_site_adp_type
_atom_site_occupancy
_atom_site_site_symmetry_order
_atom_site_calc_flag
_atom_site_refinement_flags_posn
_atom_site_refinement_flags_adp
Fe1 Fe 0.75725(3) 0.44166(3) 0.59718(2) 0.02401(12) Uani 1 1 d . .
N1 N 0.68646(16) 0.59666(16) 0.59003(7) 0.0219(5) Uani 1 1 d . .
N2 N 0.61556(16) 0.43277(17) 0.62529(6) 0.0209(5) Uani 1 1 d . .
N3 N 0.74341(16) 0.27771(16) 0.61613(7) 0.0216(5) Uani 1 1 d . .
O1 O 0.82353(17) 0.41664(15) 0.54043(6) 0.0368(5) Uani 1 1 d . .
O2 O 0.92031(15) 0.45316(16) 0.60055(7) 0.0391(5) Uani 1 1 d . .
B1 B 0.6717(3) 0.3755(2) 0.81180(10) 0.0258(7) Uani 1 1 d . .
C1 C 0.5455(2) 0.7179(2) 0.60913(10) 0.0330(7) Uani 1 1 d . .
H1A H 0.5519 0.7438 0.6385 0.049 Uiso 1 1 calc R U
H1B H 0.4697 0.7091 0.5986 0.049 Uiso 1 1 calc R U
H1C H 0.5781 0.7691 0.5912 0.049 Uiso 1 1 calc R U
C2 C 0.6013(2) 0.6144(2) 0.60769(8) 0.0229(6) Uani 1 1 d . .
C3 C 0.5568(2) 0.5203(2) 0.62808(8) 0.0205(6) Uani 1 1 d . .
C4 C 0.4632(2) 0.5180(2) 0.64713(8) 0.0247(6) Uani 1 1 d . .
H4 H 0.4213 0.5800 0.6490 0.030 Uiso 1 1 calc R U
C5 C 0.4324(2) 0.4225(2) 0.66340(8) 0.0279(7) Uani 1 1 d . .
H5 H 0.3681 0.4187 0.6765 0.033 Uiso 1 1 calc R U
C6 C 0.4940(2) 0.3327(2) 0.66082(8) 0.0257(6) Uani 1 1 d . .
H6 H 0.4731 0.2673 0.6721 0.031 Uiso 1 1 calc R U
C7 C 0.5873(2) 0.3404(2) 0.64126(8) 0.0211(6) Uani 1 1 d . .
C8 C 0.6627(2) 0.2521(2) 0.63502(8) 0.0229(6) Uani 1 1 d . .
C9 C 0.6373(2) 0.1445(2) 0.65049(9) 0.0330(7) Uani 1 1 d . .
H9A H 0.6949 0.0955 0.6455 0.049 Uiso 1 1 calc R U
H9B H 0.5698 0.1198 0.6351 0.049 Uiso 1 1 calc R U
H9C H 0.6303 0.1476 0.6810 0.049 Uiso 1 1 calc R U
C10 C 0.6762(3) 0.5444(3) 0.45978(10) 0.0462(8) Uani 1 1 d . .
H10A H 0.6800 0.5990 0.4380 0.069 Uiso 1 1 calc R U
H10B H 0.6237 0.4906 0.4492 0.069 Uiso 1 1 calc R U
H10C H 0.7466 0.5114 0.4663 0.069 Uiso 1 1 calc R U
C11 C 0.5355(2) 0.6506(3) 0.49048(11) 0.0470(9) Uani 1 1 d . .
H11A H 0.5441 0.7135 0.4730 0.071 Uiso 1 1 calc R U
H11B H 0.5099 0.6720 0.5174 0.071 Uiso 1 1 calc R U
H11C H 0.4834 0.6026 0.4752 0.071 Uiso 1 1 calc R U
C12 C 0.6427(2) 0.5944(2) 0.49963(9) 0.0330(7) Uani 1 1 d . .
H12 H 0.6319 0.5352 0.5197 0.040 Uiso 1 1 calc R U
C13 C 0.7251(2) 0.6674(2) 0.52238(9) 0.0248(6) Uani 1 1 d . .
C14 C 0.7872(2) 0.7328(2) 0.49961(9) 0.0322(7) Uani 1 1 d . .
H14 H 0.7794 0.7293 0.4694 0.039 Uiso 1 1 calc R U
C15 C 0.8596(2) 0.8023(2) 0.52014(10) 0.0366(8) Uani 1 1 d . .
H15 H 0.9023 0.8453 0.5041 0.044 Uiso 1 1 calc R U
C16 C 0.8705(2) 0.8100(2) 0.56356(10) 0.0352(7) Uani 1 1 d . .
H16 H 0.9205 0.8589 0.5772 0.042 Uiso 1 1 calc R U
C17 C 0.8097(2) 0.7477(2) 0.58834(9) 0.0275(7) Uani 1 1 d . .
C18 C 0.7392(2) 0.6756(2) 0.56666(8) 0.0225(6) Uani 1 1 d . .
C19 C 0.8263(2) 0.7592(2) 0.63624(9) 0.0320(7) Uani 1 1 d . .
H19 H 0.7732 0.7126 0.6485 0.038 Uiso 1 1 calc R U
C20 C 0.8062(3) 0.8727(2) 0.64954(10) 0.0480(9) Uani 1 1 d . .
H20A H 0.8579 0.9199 0.6382 0.072 Uiso 1 1 calc R U
H20B H 0.8142 0.8774 0.6807 0.072 Uiso 1 1 calc R U
H20C H 0.7334 0.8938 0.6383 0.072 Uiso 1 1 calc R U
C21 C 0.9376(2) 0.7221(3) 0.65363(10) 0.0439(8) Uani 1 1 d . .
H21A H 0.9472 0.6483 0.6455 0.066 Uiso 1 1 calc R U
H21B H 0.9462 0.7280 0.6847 0.066 Uiso 1 1 calc R U
H21C H 0.9913 0.7663 0.6419 0.066 Uiso 1 1 calc R U
C22 C 0.9142(3) 0.4247(2) 0.56146(12) 0.0412(8) Uani 1 1 d . .
C23 C 1.0121(3) 0.3963(4) 0.54260(14) 0.0771(13) Uani 1 1 d . .
H23A H 0.9933 0.3758 0.5128 0.116 Uiso 1 1 calc R U
H23B H 1.0475 0.3369 0.5584 0.116 Uiso 1 1 calc R U
H23C H 1.0605 0.4572 0.5440 0.116 Uiso 1 1 calc R U
C24 C 0.7230(3) 0.1902(3) 0.49326(11) 0.0603(10) Uani 1 1 d . .
H24A H 0.7533 0.2617 0.4950 0.090 Uiso 1 1 calc R U
H24B H 0.6545 0.1911 0.4751 0.090 Uiso 1 1 calc R U
H24C H 0.7726 0.1421 0.4812 0.090 Uiso 1 1 calc R U
C25 C 0.6505(3) 0.0445(4) 0.53548(12) 0.0697(13) Uani 1 1 d . .
H25A H 0.6951 -0.0066 0.5222 0.105 Uiso 1 1 calc R U
H25B H 0.5805 0.0499 0.5186 0.105 Uiso 1 1 calc R U
H25C H 0.6410 0.0208 0.5643 0.105 Uiso 1 1 calc R U
C26 C 0.7049(3) 0.1525(3) 0.53762(10) 0.0501(9) Uani 1 1 d . .
H26 H 0.6560 0.2040 0.5496 0.060 Uiso 1 1 calc R U
C27 C 0.8085(2) 0.1486(2) 0.56732(9) 0.0306(7) Uani 1 1 d . .
C28 C 0.8924(2) 0.0862(2) 0.55640(10) 0.0346(7) Uani 1 1 d . .
H28 H 0.8844 0.0490 0.5301 0.042 Uiso 1 1 calc R U
C29 C 0.9863(2) 0.0772(2) 0.58259(10) 0.0345(7) Uani 1 1 d . .
H29 H 1.0423 0.0336 0.5746 0.041 Uiso 1 1 calc R U
C30 C 0.9994(2) 0.1317(2) 0.62049(10) 0.0335(7) Uani 1 1 d . .
H30 H 1.0644 0.1241 0.6387 0.040 Uiso 1 1 calc R U
C31 C 0.9199(2) 0.1975(2) 0.63284(9) 0.0266(6) Uani 1 1 d . .
C32 C 0.8236(2) 0.2029(2) 0.60596(8) 0.0225(6) Uani 1 1 d . .
C33 C 0.9367(2) 0.2599(2) 0.67382(9) 0.0322(7) Uani 1 1 d . .
H33 H 0.8941 0.3266 0.6693 0.039 Uiso 1 1 calc R U
C34 C 1.0528(2) 0.2916(3) 0.68561(12) 0.0529(10) Uani 1 1 d . .
H34A H 1.0580 0.3394 0.7101 0.079 Uiso 1 1 calc R U
H34B H 1.0794 0.3275 0.6614 0.079 Uiso 1 1 calc R U
H34C H 1.0959 0.2282 0.6929 0.079 Uiso 1 1 calc R U
C35 C 0.8956(3) 0.2018(3) 0.71037(10) 0.0531(9) Uani 1 1 d . .
H35A H 0.8188 0.1882 0.7037 0.080 Uiso 1 1 calc R U
H35B H 0.9075 0.2451 0.7362 0.080 Uiso 1 1 calc R U
H35C H 0.9337 0.1344 0.7150 0.080 Uiso 1 1 calc R U
C36 C 0.7506(2) 0.41678(19) 0.77739(8) 0.0236(6) Uani 1 1 d . .
C37 C 0.7179(2) 0.4596(2) 0.73758(8) 0.0255(6) Uani 1 1 d . .
H37 H 0.6439 0.4592 0.7273 0.031 Uiso 1 1 calc R U
C38 C 0.7902(2) 0.5032(2) 0.71229(9) 0.0307(7) Uani 1 1 d . .
H38 H 0.7645 0.5328 0.6855 0.037 Uiso 1 1 calc R U
C39 C 0.8982(2) 0.5041(2) 0.72551(10) 0.0350(7) Uani 1 1 d . .
H39 H 0.9474 0.5334 0.7081 0.042 Uiso 1 1 calc R U
C40 C 0.9332(2) 0.4614(2) 0.76483(10) 0.0362(8) Uani 1 1 d . .
H40 H 1.0075 0.4607 0.7746 0.043 Uiso 1 1 calc R U
C41 C 0.8609(2) 0.4198(2) 0.78987(10) 0.0323(7) Uani 1 1 d . .
H41 H 0.8870 0.3917 0.8169 0.039 Uiso 1 1 calc R U
C42 C 0.7250(2) 0.2661(2) 0.83320(9) 0.0259(6) Uani 1 1 d . .
C43 C 0.7522(2) 0.1837(2) 0.80659(9) 0.0303(7) Uani 1 1 d . .
H43 H 0.7369 0.1922 0.7767 0.036 Uiso 1 1 calc R U
C44 C 0.8004(2) 0.0904(2) 0.82199(10) 0.0346(7) Uani 1 1 d . .
H44 H 0.8167 0.0367 0.8027 0.041 Uiso 1 1 calc R U
C45 C 0.8243(2) 0.0758(2) 0.86497(11) 0.0384(8) Uani 1 1 d . .
H45 H 0.8568 0.0119 0.8757 0.046 Uiso 1 1 calc R U
C46 C 0.8008(2) 0.1548(2) 0.89230(10) 0.0380(8) Uani 1 1 d . .
H46 H 0.8176 0.1460 0.9221 0.046 Uiso 1 1 calc R U
C47 C 0.7523(2) 0.2480(2) 0.87635(9) 0.0298(7) Uani 1 1 d . .
H47 H 0.7372 0.3015 0.8959 0.036 Uiso 1 1 calc R U
C48 C 0.6658(2) 0.4699(2) 0.84734(9) 0.0266(7) Uani 1 1 d . .
C49 C 0.6087(2) 0.4564(2) 0.88224(9) 0.0341(7) Uani 1 1 d . .
H49 H 0.5727 0.3912 0.8851 0.041 Uiso 1 1 calc R U
C50 C 0.6020(2) 0.5335(3) 0.91290(10) 0.0459(9) Uani 1 1 d . .
H50 H 0.5644 0.5197 0.9367 0.055 Uiso 1 1 calc R U
C51 C 0.6499(3) 0.6297(3) 0.90872(12) 0.0547(10) Uani 1 1 d . .
H51 H 0.6451 0.6833 0.9295 0.066 Uiso 1 1 calc R U
C52 C 0.7047(2) 0.6482(3) 0.87455(12) 0.0506(10) Uani 1 1 d . .
H52 H 0.7372 0.7151 0.8714 0.061 Uiso 1 1 calc R U
C53 C 0.7132(2) 0.5703(2) 0.84464(10) 0.0351(7) Uani 1 1 d . .
H53 H 0.7525 0.5848 0.8214 0.042 Uiso 1 1 calc R U
C54 C 0.5487(2) 0.3540(2) 0.78950(8) 0.0250(6) Uani 1 1 d . .
C55 C 0.4767(2) 0.4381(2) 0.78249(8) 0.0290(7) Uani 1 1 d . .
H55 H 0.5015 0.5076 0.7896 0.035 Uiso 1 1 calc R U
C56 C 0.3709(2) 0.4251(3) 0.76578(9) 0.0374(8) Uani 1 1 d . .
H56 H 0.3248 0.4847 0.7620 0.045 Uiso 1 1 calc R U
C57 C 0.3327(2) 0.3254(3) 0.75467(9) 0.0377(8) Uani 1 1 d . .
H57 H 0.2601 0.3156 0.7434 0.045 Uiso 1 1 calc R U
C58 C 0.4010(2) 0.2404(3) 0.76014(9) 0.0373(8) Uani 1 1 d . .
H58 H 0.3759 0.1715 0.7522 0.045 Uiso 1 1 calc R U
C59 C 0.5061(2) 0.2551(2) 0.77713(9) 0.0313(7) Uani 1 1 d . .
H59 H 0.5517 0.1950 0.7806 0.038 Uiso 1 1 calc R U

loop_
_atom_site_aniso_label
_atom_site_aniso_U_11
_atom_site_aniso_U_22
_atom_site_aniso_U_33
_atom_site_aniso_U_23
_atom_site_aniso_U_13
_atom_site_aniso_U_12
Fe1 0.0198(2) 0.0194(2) 0.0335(2) 0.00414(18) 0.00616(16) 0.00173(17)
N1 0.0197(12) 0.0196(12) 0.0263(12) 0.0027(10) 0.0026(10) 0.0009(10)
N2 0.0193(11) 0.0221(12) 0.0208(12) 0.0045(10) -0.0002(9) -0.0011(10)
N3 0.0194(12) 0.0194(12) 0.0254(12) 0.0009(10) -0.0004(10) 0.0000(10)
O1 0.0394(13) 0.0348(12) 0.0377(12) 0.0041(10) 0.0113(10) 0.0058(10)
O2 0.0265(11) 0.0357(12) 0.0558(15) 0.0017(11) 0.0069(10) -0.0026(10)
B1 0.0298(18) 0.0218(17) 0.0252(18) -0.0001(14) 0.0000(14) -0.0009(14)
C1 0.0306(16) 0.0288(16) 0.0413(18) 0.0068(14) 0.0114(14) 0.0089(14)
C2 0.0205(15) 0.0237(15) 0.0240(15) 0.0020(12) 0.0007(12) 0.0033(12)
C3 0.0175(14) 0.0244(15) 0.0191(14) 0.0009(12) -0.0005(11) 0.0022(12)
C4 0.0234(15) 0.0281(15) 0.0222(15) -0.0008(13) 0.0004(12) 0.0025(13)
C5 0.0221(15) 0.0370(18) 0.0252(15) -0.0020(13) 0.0056(12) -0.0038(13)
C6 0.0267(15) 0.0276(16) 0.0228(15) 0.0017(12) 0.0023(12) -0.0043(13)
C7 0.0216(14) 0.0243(15) 0.0162(14) 0.0016(12) -0.0035(11) -0.0006(12)
C8 0.0225(15) 0.0248(15) 0.0199(14) -0.0002(12) -0.0040(12) -0.0017(12)
C9 0.0324(17) 0.0259(16) 0.0414(18) 0.0082(14) 0.0079(14) -0.0005(13)
C10 0.049(2) 0.052(2) 0.0360(18) -0.0080(17) -0.0033(15) -0.0032(17)
C11 0.0325(18) 0.054(2) 0.055(2) 0.0107(18) 0.0046(16) -0.0065(16)
C12 0.0381(18) 0.0309(16) 0.0297(17) 0.0068(14) 0.0018(14) -0.0022(14)
C13 0.0267(15) 0.0175(14) 0.0309(17) 0.0034(13) 0.0066(13) 0.0080(12)
C14 0.0406(18) 0.0287(16) 0.0290(16) 0.0044(14) 0.0112(14) 0.0050(15)
C15 0.0466(19) 0.0258(16) 0.041(2) 0.0013(15) 0.0211(15) -0.0078(15)
C16 0.0434(19) 0.0239(16) 0.0402(19) -0.0035(14) 0.0138(15) -0.0082(14)
C17 0.0289(15) 0.0173(14) 0.0374(17) 0.0009(13) 0.0081(13) 0.0015(13)
C18 0.0228(15) 0.0181(14) 0.0277(16) 0.0068(12) 0.0069(12) 0.0083(12)
C19 0.0402(18) 0.0257(15) 0.0312(17) 0.0008(13) 0.0090(14) -0.0089(14)
C20 0.072(2) 0.0322(18) 0.043(2) -0.0063(16) 0.0203(18) -0.0082(17)
C21 0.0412(19) 0.044(2) 0.045(2) -0.0007(16) -0.0021(15) -0.0081(16)
C22 0.039(2) 0.0304(18) 0.057(2) 0.0116(17) 0.0182(18) 0.0053(15)
C23 0.047(2) 0.095(3) 0.095(3) 0.015(3) 0.037(2) 0.018(2)
C24 0.069(3) 0.061(2) 0.046(2) -0.0077(19) -0.0134(19) 0.014(2)
C25 0.040(2) 0.119(4) 0.049(2) -0.020(2) 0.0031(17) -0.026(2)
C26 0.041(2) 0.069(3) 0.037(2) -0.0228(18) -0.0048(16) 0.0193(19)
C27 0.0280(16) 0.0273(16) 0.0365(18) 0.0006(14) 0.0042(13) 0.0014(14)
C28 0.0370(18) 0.0268(16) 0.0409(18) -0.0057(14) 0.0083(15) -0.0024(14)
C29 0.0288(17) 0.0214(16) 0.055(2) 0.0009(15) 0.0128(15) 0.0013(13)
C30 0.0258(16) 0.0268(16) 0.047(2) 0.0011(15) 0.0008(14) 0.0015(14)
C31 0.0236(15) 0.0192(14) 0.0369(17) 0.0047(13) 0.0020(13) 0.0017(12)
C32 0.0241(15) 0.0142(13) 0.0294(16) 0.0050(12) 0.0038(12) -0.0016(12)
C33 0.0256(16) 0.0319(17) 0.0373(18) 0.0001(14) -0.0041(13) 0.0064(13)
C34 0.0320(18) 0.060(2) 0.065(2) -0.0222(19) -0.0042(17) -0.0009(17)
C35 0.059(2) 0.058(2) 0.041(2) 0.0016(18) -0.0012(17) -0.0114(19)
C36 0.0274(15) 0.0133(13) 0.0296(16) 0.0010(12) 0.0007(12) -0.0004(12)
C37 0.0248(15) 0.0215(15) 0.0297(16) -0.0026(13) 0.0005(12) -0.0035(12)
C38 0.0367(18) 0.0267(16) 0.0281(16) 0.0043(13) 0.0006(14) -0.0013(14)
C39 0.0305(17) 0.0302(17) 0.0455(19) 0.0058(15) 0.0103(15) -0.0035(14)
C40 0.0242(16) 0.0284(17) 0.055(2) 0.0120(16) 0.0011(15) 0.0011(13)
C41 0.0260(16) 0.0288(16) 0.0407(18) 0.0127(14) -0.0024(14) -0.0005(13)
C42 0.0240(15) 0.0223(15) 0.0317(17) 0.0032(13) 0.0046(12) -0.0045(12)
C43 0.0287(16) 0.0253(16) 0.0373(17) 0.0032(14) 0.0049(13) -0.0023(13)
C44 0.0288(16) 0.0230(16) 0.053(2) -0.0006(15) 0.0103(15) -0.0028(13)
C45 0.0317(17) 0.0263(17) 0.057(2) 0.0149(16) 0.0037(15) 0.0009(14)
C46 0.0360(18) 0.0378(19) 0.0394(19) 0.0150(16) 0.0002(15) 0.0006(15)
C47 0.0299(16) 0.0268(16) 0.0326(17) 0.0049(14) 0.0035(13) -0.0022(13)
C48 0.0226(15) 0.0269(16) 0.0277(16) 0.0019(13) -0.0083(12) 0.0054(12)
C49 0.0336(17) 0.0347(17) 0.0332(17) -0.0008(15) 0.0007(14) 0.0034(14)
C50 0.0343(18) 0.065(3) 0.0379(19) -0.0105(18) 0.0007(15) 0.0155(18)
C51 0.0318(19) 0.060(3) 0.070(3) -0.039(2) -0.0055(18) 0.0065(18)
C52 0.0296(18) 0.0353(19) 0.085(3) -0.026(2) -0.0005(19) -0.0003(15)
C53 0.0275(16) 0.0274(17) 0.0486(19) -0.0033(15) -0.0034(14) -0.0021(14)
C54 0.0298(16) 0.0271(16) 0.0189(14) 0.0020(12) 0.0062(12) -0.0026(13)
C55 0.0273(16) 0.0318(16) 0.0274(15) -0.0059(13) 0.0015(12) -0.0015(14)
C56 0.0287(17) 0.051(2) 0.0322(17) -0.0075(15) 0.0020(14) 0.0020(16)
C57 0.0240(16) 0.062(2) 0.0268(17) -0.0038(16) 0.0005(13) -0.0132(16)
C58 0.044(2) 0.0387(19) 0.0285(17) 0.0016(15) 0.0006(14) -0.0202(16)
C59 0.0392(18) 0.0265(16) 0.0272(16) 0.0045(13) -0.0001(13) -0.0088(14)

loop_
_atom_type_symbol
_atom_type_description
_atom_type_scat_dispersion_real
_atom_type_scat_dispersion_imag
_atom_type_scat_source
C C 0.0033 0.0016 'International Tables Vol C Tables 4.2.6.8 and 6.1.1.4'
H H 0.0000 0.0000 'International Tables Vol C Tables 4.2.6.8 and 6.1.1.4'
B B 0.0013 0.0007 'International Tables Vol C Tables 4.2.6.8 and 6.1.1.4'
N N 0.0061 0.0033 'International Tables Vol C Tables 4.2.6.8 and 6.1.1.4'
O O 0.0106 0.0060 'International Tables Vol C Tables 4.2.6.8 and 6.1.1.4'
Fe Fe 0.3463 0.8444 'International Tables Vol C Tables 4.2.6.8 and 6.1.1.4'

loop_
_geom_angle_atom_site_label_1
_geom_angle_atom_site_label_2
_geom_angle_atom_site_label_3
_geom_angle
O2 Fe1 N2 151.91(9)
O2 Fe1 O1 63.94(9)
N2 Fe1 O1 143.44(9)
O2 Fe1 N1 109.93(8)
N2 Fe1 N1 74.36(8)
O1 Fe1 N1 104.35(8)
O2 Fe1 N3 99.47(8)
N2 Fe1 N3 74.41(8)
O1 Fe1 N3 98.36(8)
N1 Fe1 N3 148.53(8)
C2 N1 C18 123.7(2)
C2 N1 Fe1 117.98(17)
C18 N1 Fe1 118.25(15)
C7 N2 C3 121.6(2)
C7 N2 Fe1 119.08(17)
C3 N2 Fe1 119.27(17)
C8 N3 C32 123.4(2)
C8 N3 Fe1 117.69(18)
C32 N3 Fe1 118.94(16)
C22 O1 Fe1 87.62(19)
C22 O2 Fe1 88.78(18)
C36 B1 C48 107.5(2)
C36 B1 C54 112.2(2)
C48 B1 C54 107.4(2)
C36 B1 C42 106.9(2)
C48 B1 C42 112.0(2)
C54 B1 C42 110.8(2)
C2 C1 H1A 109.5
C2 C1 H1B 109.5
H1A C1 H1B 109.5
C2 C1 H1C 109.5
H1A C1 H1C 109.5
H1B C1 H1C 109.5
N1 C2 C1 126.0(2)
N1 C2 C3 114.9(2)
C1 C2 C3 119.1(2)
N2 C3 C4 121.0(2)
N2 C3 C2 113.2(2)
C4 C3 C2 125.8(2)
C3 C4 C5 117.9(2)
C3 C4 H4 121.0
C5 C4 H4 121.0
C6 C5 C4 120.8(2)
C6 C5 H5 119.6
C4 C5 H5 119.6
C5 C6 C7 118.4(2)
C5 C6 H6 120.8
C7 C6 H6 120.8
N2 C7 C6 120.3(2)
N2 C7 C8 113.8(2)
C6 C7 C8 126.0(2)
N3 C8 C9 126.6(2)
N3 C8 C7 115.0(2)
C9 C8 C7 118.4(2)
C8 C9 H9A 109.5
C8 C9 H9B 109.5
H9A C9 H9B 109.5
C8 C9 H9C 109.5
H9A C9 H9C 109.5
H9B C9 H9C 109.5
C12 C10 H10A 109.5
C12 C10 H10B 109.5
H10A C10 H10B 109.5
C12 C10 H10C 109.5
H10A C10 H10C 109.5
H10B C10 H10C 109.5
C12 C11 H11A 109.5
C12 C11 H11B 109.5
H11A C11 H11B 109.5
C12 C11 H11C 109.5
H11A C11 H11C 109.5
H11B C11 H11C 109.5
C13 C12 C10 114.3(2)
C13 C12 C11 110.5(2)
C10 C12 C11 111.1(3)
C13 C12 H12 106.8
C10 C12 H12 106.8
C11 C12 H12 106.8
C14 C13 C18 117.4(3)
C14 C13 C12 120.7(3)
C18 C13 C12 121.8(2)
C15 C14 C13 121.0(3)
C15 C14 H14 119.5
C13 C14 H14 119.5
C16 C15 C14 120.4(3)
C16 C15 H15 119.8
C14 C15 H15 119.8
C15 C16 C17 121.6(3)
C15 C16 H16 119.2
C17 C16 H16 119.2
C18 C17 C16 116.7(3)
C18 C17 C19 124.2(2)
C16 C17 C19 119.0(3)
C13 C18 C17 122.9(2)
C13 C18 N1 116.7(2)
C17 C18 N1 120.1(2)
C17 C19 C21 110.5(2)
C17 C19 C20 111.0(2)
C21 C19 C20 111.4(3)
C17 C19 H19 107.9
C21 C19 H19 107.9
C20 C19 H19 107.9
C19 C20 H20A 109.5
C19 C20 H20B 109.5
H20A C20 H20B 109.5
C19 C20 H20C 109.5
H20A C20 H20C 109.5
H20B C20 H20C 109.5
C19 C21 H21A 109.5
C19 C21 H21B 109.5
H21A C21 H21B 109.5
C19 C21 H21C 109.5
H21A C21 H21C 109.5
H21B C21 H21C 109.5
O1 C22 O2 119.1(3)
O1 C22 C23 121.0(3)
O2 C22 C23 119.8(3)
C22 C23 H23A 109.5
C22 C23 H23B 109.5
H23A C23 H23B 109.5
C22 C23 H23C 109.5
H23A C23 H23C 109.5
H23B C23 H23C 109.5
C26 C24 H24A 109.5
C26 C24 H24B 109.5
H24A C24 H24B 109.5
C26 C24 H24C 109.5
H24A C24 H24C 109.5
H24B C24 H24C 109.5
C26 C25 H25A 109.5
C26 C25 H25B 109.5
H25A C25 H25B 109.5
C26 C25 H25C 109.5
H25A C25 H25C 109.5
H25B C25 H25C 109.5
C27 C26 C24 112.0(3)
C27 C26 C25 110.3(3)
C24 C26 C25 110.6(3)
C27 C26 H26 107.9
C24 C26 H26 107.9
C25 C26 H26 107.9
C28 C27 C32 117.6(3)
C28 C27 C26 119.1(3)
C32 C27 C26 123.3(3)
C29 C28 C27 121.6(3)
C29 C28 H28 119.2
C27 C28 H28 119.2
C28 C29 C30 119.8(3)
C28 C29 H29 120.1
C30 C29 H29 120.1
C29 C30 C31 121.7(3)
C29 C30 H30 119.2
C31 C30 H30 119.2
C30 C31 C32 117.3(3)
C30 C31 C33 121.2(2)
C32 C31 C33 121.5(2)
C27 C32 C31 122.0(2)
C27 C32 N3 119.2(2)
C31 C32 N3 118.3(2)
C35 C33 C31 112.1(3)
C35 C33 C34 110.0(3)
C31 C33 C34 112.7(2)
C35 C33 H33 107.2
C31 C33 H33 107.2
C34 C33 H33 107.2
C33 C34 H34A 109.5
C33 C34 H34B 109.5
H34A C34 H34B 109.5
C33 C34 H34C 109.5
H34A C34 H34C 109.5
H34B C34 H34C 109.5
C33 C35 H35A 109.5
C33 C35 H35B 109.5
H35A C35 H35B 109.5
C33 C35 H35C 109.5
H35A C35 H35C 109.5
H35B C35 H35C 109.5
C37 C36 C41 115.3(2)
C37 C36 B1 125.9(2)
C41 C36 B1 118.4(2)
C36 C37 C38 122.0(3)
C36 C37 H37 119.0
C38 C37 H37 119.0
C39 C38 C37 121.0(3)
C39 C38 H38 119.5
C37 C38 H38 119.5
C38 C39 C40 118.3(3)
C38 C39 H39 120.8
C40 C39 H39 120.8
C41 C40 C39 120.2(3)
C41 C40 H40 119.9
C39 C40 H40 119.9
C40 C41 C36 123.1(3)
C40 C41 H41 118.4
C36 C41 H41 118.4
C47 C42 C43 114.6(3)
C47 C42 B1 125.9(2)
C43 C42 B1 119.4(2)
C44 C43 C42 123.0(3)
C44 C43 H43 118.5
C42 C43 H43 118.5
C45 C44 C43 120.1(3)
C45 C44 H44 120.0
C43 C44 H44 120.0
C44 C45 C46 119.1(3)
C44 C45 H45 120.5
C46 C45 H45 120.5
C45 C46 C47 120.2(3)
C45 C46 H46 119.9
C47 C46 H46 119.9
C42 C47 C46 123.0(3)
C42 C47 H47 118.5
C46 C47 H47 118.5
C49 C48 C53 114.7(3)
C49 C48 B1 121.3(3)
C53 C48 B1 124.0(3)
C50 C49 C48 123.2(3)
C50 C49 H49 118.4
C48 C49 H49 118.4
C51 C50 C49 119.7(3)
C51 C50 H50 120.2
C49 C50 H50 120.2
C52 C51 C50 119.6(3)
C52 C51 H51 120.2
C50 C51 H51 120.2
C51 C52 C53 120.5(3)
C51 C52 H52 119.8
C53 C52 H52 119.8
C52 C53 C48 122.4(3)
C52 C53 H53 118.8
C48 C53 H53 118.8
C59 C54 C55 114.5(3)
C59 C54 B1 125.4(2)
C55 C54 B1 120.1(2)
C56 C55 C54 123.2(3)
C56 C55 H55 118.4
C54 C55 H55 118.4
C57 C56 C55 119.9(3)
C57 C56 H56 120.1
C55 C56 H56 120.1
C58 C57 C56 119.1(3)
C58 C57 H57 120.4
C56 C57 H57 120.4
C57 C58 C59 120.1(3)
C57 C58 H58 120.0
C59 C58 H58 120.0
C58 C59 C54 123.2(3)
C58 C59 H59 118.4
C54 C59 H59 118.4

loop_
_geom_bond_atom_site_label_1
_geom_bond_atom_site_label_2
_geom_bond_distance
Fe1 O2 2.0462(19)
Fe1 N2 2.082(2)
Fe1 O1 2.0869(19)
Fe1 N1 2.153(2)
Fe1 N3 2.169(2)
N1 C2 1.282(3)
N1 C18 1.446(3)
N2 C7 1.336(3)
N2 C3 1.338(3)
N3 C8 1.276(3)
N3 C32 1.445(3)
O1 C22 1.258(4)
O2 C22 1.282(4)
B1 C36 1.639(4)
B1 C48 1.647(4)
B1 C54 1.648(4)
B1 C42 1.649(4)
C1 C2 1.488(4)
C1 H1A 0.9800
C1 H1B 0.9800
C1 H1C 0.9800
C2 C3 1.492(4)
C3 C4 1.382(4)
C4 C5 1.384(4)
C4 H4 0.9500
C5 C6 1.381(4)
C5 H5 0.9500
C6 C7 1.390(4)
C6 H6 0.9500
C7 C8 1.493(4)
C8 C9 1.491(4)
C9 H9A 0.9800
C9 H9B 0.9800
C9 H9C 0.9800
C10 C12 1.512(4)
C10 H10A 0.9800
C10 H10B 0.9800
C10 H10C 0.9800
C11 C12 1.522(4)
C11 H11A 0.9800
C11 H11B 0.9800
C11 H11C 0.9800
C12 C13 1.509(4)
C12 H12 1.0000
C13 C14 1.392(4)
C13 C18 1.396(4)
C14 C15 1.375(4)
C14 H14 0.9500
C15 C16 1.369(4)
C15 H15 0.9500
C16 C17 1.398(4)
C16 H16 0.9500
C17 C18 1.397(4)
C17 C19 1.513(4)
C19 C21 1.519(4)
C19 C20 1.525(4)
C19 H19 1.0000
C20 H20A 0.9800
C20 H20B 0.9800
C20 H20C 0.9800
C21 H21A 0.9800
C21 H21B 0.9800
C21 H21C 0.9800
C22 C23 1.472(4)
C23 H23A 0.9800
C23 H23B 0.9800
C23 H23C 0.9800
C24 C26 1.523(5)
C24 H24A 0.9800
C24 H24B 0.9800
C24 H24C 0.9800
C25 C26 1.525(5)
C25 H25A 0.9800
C25 H25B 0.9800
C25 H25C 0.9800
C26 C27 1.518(4)
C26 H26 1.0000
C27 C28 1.392(4)
C27 C32 1.396(4)
C28 C29 1.368(4)
C28 H28 0.9500
C29 C30 1.376(4)
C29 H29 0.9500
C30 C31 1.390(4)
C30 H30 0.9500
C31 C32 1.401(4)
C31 C33 1.512(4)
C33 C35 1.509(4)
C33 C34 1.520(4)
C33 H33 1.0000
C34 H34A 0.9800
C34 H34B 0.9800
C34 H34C 0.9800
C35 H35A 0.9800
C35 H35B 0.9800
C35 H35C 0.9800
C36 C37 1.390(4)
C36 C41 1.399(4)
C37 C38 1.390(4)
C37 H37 0.9500
C38 C39 1.375(4)
C38 H38 0.9500
C39 C40 1.382(4)
C39 H39 0.9500
C40 C41 1.376(4)
C40 H40 0.9500
C41 H41 0.9500
C42 C47 1.389(4)
C42 C43 1.405(4)
C43 C44 1.388(4)
C43 H43 0.9500
C44 C45 1.372(4)
C44 H44 0.9500
C45 C46 1.376(4)
C45 H45 0.9500
C46 C47 1.393(4)
C46 H46 0.9500
C47 H47 0.9500
C48 C49 1.393(4)
C48 C53 1.408(4)
C49 C50 1.384(4)
C49 H49 0.9500
C50 C51 1.370(5)
C50 H50 0.9500
C51 C52 1.365(5)
C51 H51 0.9500
C52 C53 1.378(4)
C52 H52 0.9500
C53 H53 0.9500
C54 C59 1.398(4)
C54 C55 1.398(4)
C55 C56 1.384(4)
C55 H55 0.9500
C56 C57 1.381(4)
C56 H56 0.9500
C57 C58 1.374(4)
C57 H57 0.9500
C58 C59 1.382(4)
C58 H58 0.9500
C59 H59 0.9500

loop_
_geom_torsion_atom_site_label_1
_geom_torsion_atom_site_label_2
_geom_torsion_atom_site_label_3
_geom_torsion_atom_site_label_4
_geom_torsion
C18 N1 C2 C1 -3.0(4)
Fe1 N1 C2 C1 175.1(2)
C18 N1 C2 C3 176.7(2)
Fe1 N1 C2 C3 -5.1(3)
C7 N2 C3 C4 -1.0(4)
Fe1 N2 C3 C4 -178.93(19)
C7 N2 C3 C2 -179.1(2)
Fe1 N2 C3 C2 3.0(3)
N1 C2 C3 N2 1.5(3)
C1 C2 C3 N2 -178.7(2)
N1 C2 C3 C4 -176.5(2)
C1 C2 C3 C4 3.3(4)
N2 C3 C4 C5 0.3(4)
C2 C3 C4 C5 178.1(2)
C3 C4 C5 C6 0.4(4)
C4 C5 C6 C7 -0.4(4)
C3 N2 C7 C6 1.0(4)
Fe1 N2 C7 C6 178.93(18)
C3 N2 C7 C8 179.9(2)
Fe1 N2 C7 C8 -2.1(3)
C5 C6 C7 N2 -0.3(4)
C5 C6 C7 C8 -179.1(2)
C32 N3 C8 C9 1.2(4)
Fe1 N3 C8 C9 179.6(2)
C32 N3 C8 C7 -178.0(2)
Fe1 N3 C8 C7 0.4(3)
N2 C7 C8 N3 1.1(3)
C6 C7 C8 N3 180.0(2)
N2 C7 C8 C9 -178.2(2)
C6 C7 C8 C9 0.6(4)
C10 C12 C13 C14 37.6(4)
C11 C12 C13 C14 -88.7(3)
C10 C12 C13 C18 -145.1(3)
C11 C12 C13 C18 88.6(3)
C18 C13 C14 C15 0.2(4)
C12 C13 C14 C15 177.6(3)
C13 C14 C15 C16 -1.3(4)
C14 C15 C16 C17 0.5(5)
C15 C16 C17 C18 1.4(4)
C15 C16 C17 C19 179.4(3)
C14 C13 C18 C17 1.8(4)
C12 C13 C18 C17 -175.6(2)
C14 C13 C18 N1 -171.0(2)
C12 C13 C18 N1 11.7(4)
C16 C17 C18 C13 -2.6(4)
C19 C17 C18 C13 179.5(3)
C16 C17 C18 N1 170.0(2)
C19 C17 C18 N1 -7.9(4)
C2 N1 C18 C13 -104.3(3)
Fe1 N1 C18 C13 77.5(3)
C2 N1 C18 C17 82.7(3)
Fe1 N1 C18 C17 -95.5(2)
C18 C17 C19 C21 111.8(3)
C16 C17 C19 C21 -66.0(3)
C18 C17 C19 C20 -124.0(3)
C16 C17 C19 C20 58.1(4)
Fe1 O1 C22 O2 -7.5(3)
Fe1 O1 C22 C23 169.0(3)
Fe1 O2 C22 O1 7.7(3)
Fe1 O2 C22 C23 -168.9(3)
C24 C26 C27 C28 -58.0(4)
C25 C26 C27 C28 65.7(4)
C24 C26 C27 C32 123.5(3)
C25 C26 C27 C32 -112.8(3)
C32 C27 C28 C29 0.6(4)
C26 C27 C28 C29 -178.0(3)
C27 C28 C29 C30 -0.7(4)
C28 C29 C30 C31 -1.0(4)
C29 C30 C31 C32 2.6(4)
C29 C30 C31 C33 -177.8(3)
C28 C27 C32 C31 1.2(4)
C26 C27 C32 C31 179.7(3)
C28 C27 C32 N3 172.9(2)
C26 C27 C32 N3 -8.6(4)
C30 C31 C32 C27 -2.8(4)
C33 C31 C32 C27 177.7(3)
C30 C31 C32 N3 -174.6(2)
C33 C31 C32 N3 5.9(4)
C8 N3 C32 C27 88.5(3)
Fe1 N3 C32 C27 -89.9(3)
C8 N3 C32 C31 -99.5(3)
Fe1 N3 C32 C31 82.1(3)
C30 C31 C33 C35 -93.5(3)
C32 C31 C33 C35 86.0(3)
C30 C31 C33 C34 31.3(4)
C32 C31 C33 C34 -149.2(3)
C48 B1 C36 C37 -99.6(3)
C54 B1 C36 C37 18.3(4)
C42 B1 C36 C37 140.0(3)
C48 B1 C36 C41 73.7(3)
C54 B1 C36 C41 -168.4(2)
C42 B1 C36 C41 -46.8(3)
C41 C36 C37 C38 -0.6(4)
B1 C36 C37 C38 172.9(3)
C36 C37 C38 C39 1.0(4)
C37 C38 C39 C40 -0.5(4)
C38 C39 C40 C41 -0.3(4)
C39 C40 C41 C36 0.8(5)
C37 C36 C41 C40 -0.3(4)
B1 C36 C41 C40 -174.3(3)
C36 B1 C42 C47 124.0(3)
C48 B1 C42 C47 6.5(4)
C54 B1 C42 C47 -113.4(3)
C36 B1 C42 C43 -52.1(3)
C48 B1 C42 C43 -169.7(2)
C54 B1 C42 C43 70.4(3)
C47 C42 C43 C44 1.3(4)
B1 C42 C43 C44 177.9(2)
C42 C43 C44 C45 -0.5(4)
C43 C44 C45 C46 -0.5(4)
C44 C45 C46 C47 0.6(4)
C43 C42 C47 C46 -1.3(4)
B1 C42 C47 C46 -177.6(3)
C45 C46 C47 C42 0.4(4)
C36 B1 C48 C49 -176.8(2)
C54 B1 C48 C49 62.3(3)
C42 B1 C48 C49 -59.6(3)
C36 B1 C48 C53 5.6(4)
C54 B1 C48 C53 -115.4(3)
C42 B1 C48 C53 122.7(3)
C53 C48 C49 C50 -2.4(4)
B1 C48 C49 C50 179.8(3)
C48 C49 C50 C51 2.4(5)
C49 C50 C51 C52 -0.7(5)
C50 C51 C52 C53 -0.8(5)
C51 C52 C53 C48 0.8(5)
C49 C48 C53 C52 0.8(4)
B1 C48 C53 C52 178.6(3)
C36 B1 C54 C59 99.3(3)
C48 B1 C54 C59 -142.8(3)
C42 B1 C54 C59 -20.1(4)
C36 B1 C54 C55 -82.4(3)
C48 B1 C54 C55 35.5(3)
C42 B1 C54 C55 158.2(2)
C59 C54 C55 C56 1.7(4)
B1 C54 C55 C56 -176.9(3)
C54 C55 C56 C57 -0.8(4)
C55 C56 C57 C58 -0.5(4)
C56 C57 C58 C59 0.9(4)
C57 C58 C59 C54 0.0(4)
C55 C54 C59 C58 -1.3(4)
B1 C54 C59 C58 177.2(3)
